data_4060424
loop_
_publ_author_name
'Liu, XiaoMing'
'Gao, Wei'
'Mu, Ying'
'Li, Guanghua'
'Ye, Ling'
'Xia, Hong'
'Ren, Yi'
'Feng, Shouhua'

_publ_section_title
;
 Dialkylaluminum Complexes with Chelating Anilido-Imine
 Ligands: Synthesis, Structures and Luminescent Properties
;
_journal_name_full Organometallics
_journal_paper_doi 10.1021/om049143a
_journal_year 2005
_chemical_formula_moiety 'C33 H45 Al N2'
_chemical_formula_sum 'C33 H45 Al N2'
_chemical_formula_weight 496.69
_space_group_IT_number 14
_symmetry_cell_setting monoclinic
_symmetry_space_group_name_Hall '-P 2ybc'
_symmetry_space_group_name_H-M 'P 1 21/c 1'
_cell_angle_alpha 90.00
_cell_angle_beta 108.54(3)
_cell_angle_gamma 90.00
_cell_formula_units_Z 4
_cell_length_a 17.671(4)
_cell_length_b 10.496(2)
_cell_length_c 17.695(4)
_cell_measurement_temperature 293(2)
_cell_volume 3111.5(11)
_diffrn_ambient_temperature 293(2)
_exptl_crystal_density_diffrn 1.060
_cod_depositor_comments
;
The following automatic conversions were performed:
'_symmetry_cell_setting' value 'Monoclinic' changed to 'monoclinic'
according to '/home/saulius/struct/CIF-dictionaries/cif_core.dic'
dictionary named 'cif_core.dic' version 2.4.1 from 2010-06-29.

Automatic conversion script
Id: cif_fix_enum 1527 2010-12-29 10:47:43Z saulius 
;
_cod_original_sg_symbol_H-M 'P 21/c'
_cod_database_code 4060424

loop_
_symmetry_equiv_pos_as_xyz
'x, y, z'
'-x, y+1/2, -z+1/2'
'-x, -y, -z'
'x, -y-1/2, z-1/2'

loop_
_atom_site_label
_atom_site_type_symbol
_atom_site_fract_x
_atom_site_fract_y
_atom_site_fract_z
_atom_site_U_iso_or_equiv
_atom_site_adp_type
_atom_site_occupancy
_atom_site_symmetry_multiplicity
_atom_site_calc_flag
_atom_site_refinement_flags
_atom_site_disorder_assembly
_atom_site_disorder_group
Al1 Al 0.26570(3) 0.94637(4) 0.19077(2) 0.03823(13) Uani 1 1 d . . .
N1 N 0.33623(7) 0.95230(11) 0.29640(7) 0.0366(3) Uani 1 1 d . . .
N2 N 0.19485(7) 1.07815(11) 0.20939(7) 0.0402(3) Uani 1 1 d . . .
C1 C 0.35039(8) 1.05864(13) 0.34370(8) 0.0368(3) Uani 1 1 d . . .
C2 C 0.41813(10) 1.07051(15) 0.41246(9) 0.0475(4) Uani 1 1 d . . .
H2 H 0.4546 1.0038 0.4261 0.080 Uiso 1 1 calc . . .
C3 C 0.43165(11) 1.17724(17) 0.45953(9) 0.0541(4) Uani 1 1 d . . .
H3 H 0.4773 1.1817 0.5038 0.080 Uiso 1 1 calc . . .
C4 C 0.37842(11) 1.27914(16) 0.44243(10) 0.0561(4) Uani 1 1 d . . .
H4 H 0.3880 1.3510 0.4749 0.080 Uiso 1 1 calc . . .
C5 C 0.31231(11) 1.27136(16) 0.37750(10) 0.0526(4) Uani 1 1 d . . .
H5 H 0.2764 1.3389 0.3660 0.080 Uiso 1 1 calc . . .
C6 C 0.29612(9) 1.16334(14) 0.32642(8) 0.0406(3) Uani 1 1 d . . .
C7 C 0.22108(9) 1.16239(14) 0.26537(9) 0.0437(3) Uani 1 1 d . . .
H7 H 0.1869 1.2297 0.2655 0.080 Uiso 1 1 calc . . .
C8 C 0.37681(8) 0.83666(13) 0.33161(8) 0.0380(3) Uani 1 1 d . . .
C9 C 0.34400(9) 0.76398(15) 0.38067(9) 0.0465(4) Uani 1 1 d . . .
C10 C 0.38128(11) 0.65015(17) 0.41207(10) 0.0563(4) Uani 1 1 d . . .
H10 H 0.3605 0.6017 0.4448 0.080 Uiso 1 1 calc . . .
C11 C 0.44755(11) 0.60790(16) 0.39597(10) 0.0560(4) Uani 1 1 d . . .
H11 H 0.4712 0.5312 0.4173 0.080 Uiso 1 1 calc . . .
C12 C 0.47926(10) 0.67913(16) 0.34799(10) 0.0526(4) Uani 1 1 d . . .
H12 H 0.5241 0.6493 0.3369 0.080 Uiso 1 1 calc . . .
C13 C 0.44546(9) 0.79543(14) 0.31560(8) 0.0424(3) Uani 1 1 d . . .
C14 C 0.26999(12) 0.8053(2) 0.39948(12) 0.0675(5) Uani 1 1 d . . .
H14 H 0.2455 0.8752 0.3632 0.080 Uiso 1 1 calc . . .
C15 C 0.20882(14) 0.6991(3) 0.38593(17) 0.1009(9) Uani 1 1 d . . .
H15A H 0.1623 0.7298 0.3971 0.080 Uiso 1 1 calc . . .
H15B H 0.2313 0.6289 0.4207 0.080 Uiso 1 1 calc . . .
H15C H 0.1942 0.6712 0.3315 0.080 Uiso 1 1 calc . . .
C16 C 0.29130(19) 0.8561(3) 0.48431(17) 0.1008(9) Uani 1 1 d . . .
H16A H 0.2435 0.8818 0.4949 0.080 Uiso 1 1 calc . . .
H16B H 0.3263 0.9281 0.4903 0.080 Uiso 1 1 calc . . .
H16C H 0.3175 0.7906 0.5212 0.080 Uiso 1 1 calc . . .
C17 C 0.48486(10) 0.87162(17) 0.26529(10) 0.0535(4) Uani 1 1 d . . .
H17 H 0.4527 0.9482 0.2466 0.080 Uiso 1 1 calc . . .
C18 C 0.56894(13) 0.9145(3) 0.31436(17) 0.0885(7) Uani 1 1 d . . .
H18A H 0.5920 0.9630 0.2812 0.080 Uiso 1 1 calc . . .
H18B H 0.6015 0.8410 0.3346 0.080 Uiso 1 1 calc . . .
H18C H 0.5661 0.9663 0.3581 0.080 Uiso 1 1 calc . . .
C19 C 0.48626(17) 0.7965(2) 0.19274(14) 0.0871(7) Uani 1 1 d . . .
H19A H 0.5108 0.8467 0.1616 0.080 Uiso 1 1 calc . . .
H19B H 0.4326 0.7755 0.1612 0.080 Uiso 1 1 calc . . .
H19C H 0.5163 0.7195 0.2095 0.080 Uiso 1 1 calc . . .
C20 C 0.11452(9) 1.09791(15) 0.15498(9) 0.0455(3) Uani 1 1 d . . .
C21 C 0.05290(9) 1.02162(17) 0.16393(10) 0.0506(4) Uani 1 1 d . . .
C22 C -0.02301(11) 1.0386(2) 0.10978(12) 0.0661(5) Uani 1 1 d . . .
H22 H -0.0649 0.9887 0.1140 0.080 Uiso 1 1 calc . . .
C23 C -0.03724(11) 1.1281(3) 0.05003(12) 0.0738(6) Uani 1 1 d . . .
H23 H -0.0883 1.1372 0.0139 0.080 Uiso 1 1 calc . . .
C24 C 0.02335(12) 1.2037(2) 0.04352(11) 0.0690(5) Uani 1 1 d . . .
H24 H 0.0124 1.2646 0.0033 0.080 Uiso 1 1 calc . . .
C25 C 0.10128(11) 1.19199(17) 0.09566(10) 0.0551(4) Uani 1 1 d . . .
C26 C 0.06743(11) 0.92776(18) 0.23262(11) 0.0575(4) Uani 1 1 d . . .
H26 H 0.1231 0.8998 0.2463 0.080 Uiso 1 1 calc . . .
C27 C 0.01608(17) 0.8096(3) 0.21272(18) 0.1021(9) Uani 1 1 d . . .
H27A H 0.0295 0.7540 0.2581 0.080 Uiso 1 1 calc . . .
H27B H 0.0252 0.7664 0.1686 0.080 Uiso 1 1 calc . . .
H27C H -0.0391 0.8333 0.1988 0.080 Uiso 1 1 calc . . .
C28 C 0.05819(16) 0.9923(3) 0.30642(14) 0.0859(7) Uani 1 1 d . . .
H28A H 0.0687 0.9317 0.3492 0.080 Uiso 1 1 calc . . .
H28B H 0.0047 1.0241 0.2946 0.080 Uiso 1 1 calc . . .
H28C H 0.0953 1.0618 0.3220 0.080 Uiso 1 1 calc . . .
C29 C 0.16559(13) 1.2810(2) 0.08774(12) 0.0697(5) Uani 1 1 d . . .
H29 H 0.2168 1.2485 0.1225 0.080 Uiso 1 1 calc . . .
C30 C 0.1554(2) 1.4151(3) 0.1158(2) 0.1141(10) Uani 1 1 d . . .
H30A H 0.1971 1.4689 0.1099 0.080 Uiso 1 1 calc . . .
H30B H 0.1582 1.4127 0.1709 0.080 Uiso 1 1 calc . . .
H30C H 0.1045 1.4483 0.0845 0.080 Uiso 1 1 calc . . .
C31 C 0.17038(17) 1.2851(3) 0.00260(15) 0.0973(8) Uani 1 1 d . . .
H31A H 0.2137 1.3393 0.0013 0.080 Uiso 1 1 calc . . .
H31B H 0.1212 1.3180 -0.0330 0.080 Uiso 1 1 calc . . .
H31C H 0.1792 1.2007 -0.0137 0.080 Uiso 1 1 calc . . .
C32 C 0.30725(11) 1.0174(2) 0.10885(10) 0.0587(4) Uani 1 1 d . . .
H32A H 0.2675 1.0095 0.0574 0.080 Uiso 1 1 calc . . .
H32B H 0.3543 0.9715 0.1091 0.080 Uiso 1 1 calc . . .
H32C H 0.3202 1.1056 0.1201 0.080 Uiso 1 1 calc . . .
C33 C 0.21701(12) 0.77761(17) 0.16425(11) 0.0599(4) Uani 1 1 d . . .
H33A H 0.1822 0.7775 0.1101 0.080 Uiso 1 1 calc . . .
H33B H 0.1869 0.7577 0.1993 0.080 Uiso 1 1 calc . . .
H33C H 0.2581 0.7150 0.1703 0.080 Uiso 1 1 calc . . .

loop_
_atom_site_aniso_label
_atom_site_aniso_U_11
_atom_site_aniso_U_22
_atom_site_aniso_U_33
_atom_site_aniso_U_23
_atom_site_aniso_U_13
_atom_site_aniso_U_12
Al1 0.0427(2) 0.0358(2) 0.0357(2) -0.00267(16) 0.01177(17) 0.00020(17)
N1 0.0426(6) 0.0327(6) 0.0349(6) 0.0011(4) 0.0129(5) 0.0027(5)
N2 0.0415(6) 0.0353(6) 0.0426(6) 0.0017(5) 0.0118(5) 0.0004(5)
C1 0.0421(7) 0.0355(7) 0.0351(7) 0.0019(5) 0.0157(5) -0.0013(6)
C2 0.0531(9) 0.0407(8) 0.0434(8) 0.0003(6) 0.0079(7) 0.0031(7)
C3 0.0640(10) 0.0479(9) 0.0427(8) -0.0039(7) 0.0064(7) -0.0027(8)
C4 0.0714(11) 0.0422(9) 0.0517(9) -0.0112(7) 0.0151(8) -0.0020(8)
C5 0.0613(10) 0.0384(8) 0.0569(9) -0.0072(7) 0.0170(8) 0.0039(7)
C6 0.0464(8) 0.0348(7) 0.0421(7) -0.0020(6) 0.0162(6) -0.0003(6)
C7 0.0488(8) 0.0348(7) 0.0498(8) 0.0013(6) 0.0189(6) 0.0061(6)
C8 0.0444(7) 0.0319(7) 0.0359(7) 0.0001(5) 0.0102(5) 0.0010(6)
C9 0.0498(8) 0.0440(9) 0.0458(8) 0.0078(6) 0.0154(7) 0.0000(7)
C10 0.0679(11) 0.0449(9) 0.0556(9) 0.0133(7) 0.0189(8) -0.0005(8)
C11 0.0717(11) 0.0346(8) 0.0555(9) 0.0055(7) 0.0115(8) 0.0082(8)
C12 0.0595(10) 0.0407(9) 0.0574(9) -0.0028(7) 0.0181(8) 0.0109(7)
C13 0.0483(8) 0.0360(7) 0.0421(7) -0.0019(6) 0.0135(6) 0.0024(6)
C14 0.0654(11) 0.0711(13) 0.0776(12) 0.0322(10) 0.0393(10) 0.0130(9)
C15 0.0674(14) 0.124(2) 0.119(2) 0.0474(17) 0.0408(14) -0.0062(14)
C16 0.133(2) 0.0985(19) 0.1017(18) 0.0140(14) 0.0803(18) 0.0225(17)
C17 0.0564(9) 0.0492(9) 0.0635(10) 0.0075(7) 0.0314(8) 0.0087(8)
C18 0.0610(12) 0.0870(16) 0.1167(19) 0.0250(14) 0.0272(12) -0.0082(11)
C19 0.127(2) 0.0745(15) 0.0865(15) 0.0041(11) 0.0714(15) 0.0136(14)
C20 0.0446(8) 0.0452(8) 0.0449(8) -0.0015(6) 0.0116(6) 0.0074(6)
C21 0.0440(8) 0.0532(10) 0.0548(9) -0.0049(7) 0.0161(7) 0.0022(7)
C22 0.0435(9) 0.0836(14) 0.0699(12) -0.0068(10) 0.0160(8) 0.0027(9)
C23 0.0481(10) 0.1053(18) 0.0597(11) -0.0009(11) 0.0054(8) 0.0205(11)
C24 0.0655(12) 0.0825(14) 0.0539(10) 0.0136(9) 0.0118(8) 0.0261(11)
C25 0.0580(10) 0.0546(10) 0.0514(9) 0.0060(7) 0.0155(7) 0.0123(8)
C26 0.0512(9) 0.0544(10) 0.0695(11) 0.0029(8) 0.0228(8) -0.0049(8)
C27 0.0926(18) 0.0870(18) 0.115(2) 0.0138(15) 0.0158(15) -0.0327(15)
C28 0.1109(18) 0.0809(16) 0.0808(14) 0.0142(12) 0.0516(13) 0.0144(14)
C29 0.0777(13) 0.0597(12) 0.0685(12) 0.0193(9) 0.0190(10) 0.0022(10)
C30 0.147(3) 0.0617(16) 0.134(2) 0.0155(15) 0.044(2) -0.0055(16)
C31 0.1021(18) 0.112(2) 0.0805(16) 0.0388(14) 0.0329(13) 0.0006(16)
C32 0.0630(10) 0.0707(12) 0.0457(9) 0.0029(8) 0.0218(8) 0.0023(9)
C33 0.0687(11) 0.0459(10) 0.0642(10) -0.0135(8) 0.0199(9) -0.0069(8)

loop_
_geom_bond_atom_site_label_1
_geom_bond_atom_site_label_2
_geom_bond_distance
_geom_bond_site_symmetry_2
_geom_bond_publ_flag
Al1 N1 1.8892(14) . ?
Al1 C33 1.9599(18) . ?
Al1 N2 1.9625(13) . ?
Al1 C32 1.9677(18) . ?
N1 C1 1.3696(18) . ?
N1 C8 1.4462(17) . ?
N2 C7 1.2984(19) . ?
N2 C20 1.4546(19) . ?
C1 C2 1.415(2) . ?
C1 C6 1.426(2) . ?
C2 C3 1.371(2) . ?
C2 H2 0.9300 . ?
C3 C4 1.393(2) . ?
C3 H3 0.9300 . ?
C4 C5 1.356(2) . ?
C4 H4 0.9300 . ?
C5 C6 1.421(2) . ?
C5 H5 0.9300 . ?
C6 C7 1.419(2) . ?
C7 H7 0.9300 . ?
C8 C13 1.399(2) . ?
C8 C9 1.411(2) . ?
C9 C10 1.392(2) . ?
C9 C14 1.512(2) . ?
C10 C11 1.364(3) . ?
C10 H10 0.9300 . ?
C11 C12 1.377(2) . ?
C11 H11 0.9300 . ?
C12 C13 1.399(2) . ?
C12 H12 0.9300 . ?
C13 C17 1.520(2) . ?
C14 C15 1.518(3) . ?
C14 C16 1.523(4) . ?
C14 H14 0.9800 . ?
C15 H15A 0.9600 . ?
C15 H15B 0.9600 . ?
C15 H15C 0.9600 . ?
C16 H16A 0.9600 . ?
C16 H16B 0.9600 . ?
C16 H16C 0.9600 . ?
C17 C19 1.514(3) . ?
C17 C18 1.531(3) . ?
C17 H17 0.9800 . ?
C18 H18A 0.9600 . ?
C18 H18B 0.9600 . ?
C18 H18C 0.9600 . ?
C19 H19A 0.9600 . ?
C19 H19B 0.9600 . ?
C19 H19C 0.9600 . ?
C20 C21 1.401(2) . ?
C20 C25 1.405(2) . ?
C21 C22 1.390(2) . ?
C21 C26 1.522(2) . ?
C22 C23 1.376(3) . ?
C22 H22 0.9300 . ?
C23 C24 1.367(3) . ?
C23 H23 0.9300 . ?
C24 C25 1.398(3) . ?
C24 H24 0.9300 . ?
C25 C29 1.511(3) . ?
C26 C27 1.511(3) . ?
C26 C28 1.525(3) . ?
C26 H26 0.9800 . ?
C27 H27A 0.9600 . ?
C27 H27B 0.9600 . ?
C27 H27C 0.9600 . ?
C28 H28A 0.9600 . ?
C28 H28B 0.9600 . ?
C28 H28C 0.9600 . ?
C29 C30 1.523(4) . ?
C29 C31 1.536(3) . ?
C29 H29 0.9800 . ?
C30 H30A 0.9600 . ?
C30 H30B 0.9600 . ?
C30 H30C 0.9600 . ?
C31 H31A 0.9600 . ?
C31 H31B 0.9600 . ?
C31 H31C 0.9600 . ?
C32 H32A 0.9600 . ?
C32 H32B 0.9600 . ?
C32 H32C 0.9600 . ?
C33 H33A 0.9600 . ?
C33 H33B 0.9600 . ?
C33 H33C 0.9600 . ?
